data_7044517
loop_
_publ_author_name
'Bertrand, Beno\^it'
'Romanov, Alexander S.'
'Brooks, Mark'
'Schmidt, Claudia'
'Ott, Ingo'
'O'Connell, Maria Anne'
'Bochmann, Manfred'

_publ_section_title
;
 Synthesis, Structure and Cytotoxicity of Cyclic (Alkyl)(Amino) Carbene
 and Acyclic Carbene Complexes of Group 11 metals
;
_journal_name_full 'Dalton Trans.'
_journal_paper_doi 10.1039/C7DT03189K
_journal_year 2017
_chemical_formula_moiety 'C36 H48 Au N2, F6 Sb'
_chemical_formula_sum 'C36 H48 Au F6 N2 Sb'
_chemical_formula_weight 941.48
_chemical_name_systematic
; 
 ? 
;
_space_group_IT_number 14
_symmetry_cell_setting monoclinic
_symmetry_space_group_name_Hall '-P 2ybc'
_symmetry_space_group_name_H-M 'P 1 21/c 1'
_atom_sites_solution_hydrogens geom
_atom_sites_solution_primary direct
_atom_sites_solution_secondary difmap
_audit_creation_method SHELXL-97
_audit_update_record
;
2017-08-10 deposited with the CCDC.
2017-10-23 downloaded from the CCDC.
;
_cell_angle_alpha 90.00
_cell_angle_beta 95.681(3)
_cell_angle_gamma 90.00
_cell_formula_units_Z 4
_cell_length_a 9.9471(3)
_cell_length_b 26.0651(8)
_cell_length_c 13.5998(5)
_cell_measurement_reflns_used 11571
_cell_measurement_temperature 140.00(10)
_cell_measurement_theta_max 31.3340
_cell_measurement_theta_min 3.3750
_cell_volume 3508.7(2)
_computing_cell_refinement 'CrysAlisPro 1.171.39.12b (Rigaku OD, 2015)'
_computing_data_collection 'CrysAlisPro 1.171.39.12b (Rigaku OD, 2015)'
_computing_data_reduction 'CrysAlisPro 1.171.39.12b (Rigaku OD, 2015)'
_computing_molecular_graphics 'ORTEP (Johnson, 1976 and Farrugia, 1997)'
_computing_publication_material 'SHELXL-97 (Sheldrick, 2008) and WINGX (Farrugia, 1999)'
_computing_structure_refinement 'SHELXL-97 (Sheldrick, 2008)'
_computing_structure_solution 'SHELXS-97 (Sheldrick, 2008)'
_diffrn_ambient_temperature 140.00(10)
_diffrn_detector_area_resol_mean 99.991
_diffrn_measured_fraction_theta_full 0.997
_diffrn_measured_fraction_theta_max 0.997
_diffrn_measurement_device_type 'XtaLAB Synergy, Dualflex, HyPix'
_diffrn_measurement_method '\w scans'
_diffrn_radiation_monochromator mirror
_diffrn_radiation_source 'micro-focus sealed X-ray tube'
_diffrn_radiation_type MoK\a
_diffrn_radiation_wavelength 0.71073
_diffrn_reflns_av_R_equivalents 0.0364
_diffrn_reflns_av_sigmaI/netI 0.0336
_diffrn_reflns_limit_h_max 12
_diffrn_reflns_limit_h_min -12
_diffrn_reflns_limit_k_max 32
_diffrn_reflns_limit_k_min -32
_diffrn_reflns_limit_l_max 16
_diffrn_reflns_limit_l_min -15
_diffrn_reflns_number 24982
_diffrn_reflns_theta_full 26.37
_diffrn_reflns_theta_max 26.37
_diffrn_reflns_theta_min 3.37
_exptl_absorpt_coefficient_mu 5.006
_exptl_absorpt_correction_T_max 0.6615
_exptl_absorpt_correction_T_min 0.3451
_exptl_absorpt_correction_type analytical
_exptl_absorpt_process_details
;                                                                 
CrysAlisPro 1.171.39.12b (Rigaku Oxford Diffraction, 2015)        
Numerical absorption correction based on gaussian integration over
            a multifaceted crystal model              
Empirical absorption correction using spherical harmonics,        
 implemented in SCALE3 ABSPACK scaling algorithm.                 
;
_exptl_crystal_colour colourless
_exptl_crystal_density_diffrn 1.782
_exptl_crystal_density_meas ?
_exptl_crystal_density_method 'not measured'
_exptl_crystal_description plate
_exptl_crystal_F_000 1848
_exptl_crystal_recrystallization_method 'Re-crystallisation from solvent: CH2Cl2, hexane'
_exptl_crystal_size_max 0.27
_exptl_crystal_size_mid 0.16
_exptl_crystal_size_min 0.09
_refine_diff_density_max 0.420
_refine_diff_density_min -0.556
_refine_diff_density_rms 0.089
_refine_ls_extinction_method none
_refine_ls_goodness_of_fit_ref 1.047
_refine_ls_hydrogen_treatment constr
_refine_ls_matrix_type full
_refine_ls_number_parameters 423
_refine_ls_number_reflns 7155
_refine_ls_number_restraints 0
_refine_ls_restrained_S_all 1.047
_refine_ls_R_factor_all 0.0257
_refine_ls_R_factor_gt 0.0211
_refine_ls_shift/su_max 0.003
_refine_ls_shift/su_mean 0.000
_refine_ls_structure_factor_coef Fsqd
_refine_ls_weighting_details 'calc w=1/[\s^2^(Fo^2^)+(0.0081P)^2^+2.2687P] where P=(Fo^2^+2Fc^2^)/3'
_refine_ls_weighting_scheme calc
_refine_ls_wR_factor_gt 0.0431
_refine_ls_wR_factor_ref 0.0441
_reflns_number_gt 6372
_reflns_number_total 7155
_reflns_threshold_expression 'I > 2\s(I)'
_cod_data_source_file c7dt03189k2.cif
_cod_data_source_block 13a
_cod_depositor_comments
;
The following automatic conversions were performed:

'_symmetry_cell_setting' value 'Monoclinic' changed to 'monoclinic'
according to
/home/data/users/saulius/crontab/automatic-downloads/rss-feeds/RSC/lib/dictionaries/cif_core.dic
dictionary named 'cif_core.dic' version 2.4.2 from 2011-04-26.

'_exptl_crystal_density_meas' value 'not measured' was changed to '?'
- the value is perceived as not measured.

Automatic conversion script
Id: cif_fix_values 4973 2017-02-22 13:04:09Z antanas 
;
_cod_original_sg_symbol_H-M 'P 21/c'
_cod_database_code 7044517

loop_
_symmetry_equiv_pos_as_xyz
'x, y, z'
'-x, y+1/2, -z+1/2'
'-x, -y, -z'
'x, -y-1/2, z-1/2'

loop_
_atom_site_label
_atom_site_type_symbol
_atom_site_fract_x
_atom_site_fract_y
_atom_site_fract_z
_atom_site_U_iso_or_equiv
_atom_site_adp_type
_atom_site_occupancy
_atom_site_symmetry_multiplicity
_atom_site_calc_flag
_atom_site_refinement_flags
Au1 Au 0.587710(11) 0.381974(4) 0.704628(8) 0.01691(4) Uani 1 1 d .
Sb1 Sb 0.04581(2) 0.170067(7) 0.669240(14) 0.02148(5) Uani 1 1 d .
F4 F 0.0020(2) 0.20533(8) 0.78102(14) 0.0437(5) Uani 1 1 d .
N1 N 0.8089(2) 0.37768(8) 0.58114(15) 0.0110(4) Uani 1 1 d .
F3 F 0.1516(3) 0.12504(8) 0.75198(17) 0.0544(7) Uani 1 1 d .
F5 F -0.1036(3) 0.12768(10) 0.67807(17) 0.0613(7) Uani 1 1 d .
F6 F 0.1978(2) 0.21124(9) 0.66281(17) 0.0509(6) Uani 1 1 d .
F2 F 0.0889(2) 0.13281(9) 0.55930(15) 0.0496(6) Uani 1 1 d .
C1 C 0.6920(3) 0.35786(9) 0.59192(19) 0.0130(5) Uani 1 1 d .
C28 C 0.4882(3) 0.41206(12) 0.8089(2) 0.0238(6) Uani 1 1 d .
F1 F -0.0583(3) 0.21549(9) 0.58870(17) 0.0566(7) Uani 1 1 d .
N2 N 0.4328(2) 0.43416(10) 0.86631(17) 0.0224(5) Uani 1 1 d .
C22 C 0.4763(3) 0.27129(10) 0.5993(2) 0.0168(6) Uani 1 1 d .
H22A H 0.4509 0.2376 0.6213 0.020 Uiso 1 1 calc R
H22B H 0.4922 0.2932 0.6569 0.020 Uiso 1 1 calc R
C5 C 0.8725(3) 0.41687(10) 0.64745(18) 0.0130(5) Uani 1 1 d .
C27 C 1.0212(3) 0.34435(11) 0.5156(2) 0.0185(6) Uani 1 1 d .
H27A H 1.0703 0.3721 0.5488 0.028 Uiso 1 1 calc R
H27B H 1.0603 0.3364 0.4557 0.028 Uiso 1 1 calc R
H27C H 1.0258 0.3147 0.5577 0.028 Uiso 1 1 calc R
C10 C 0.8398(3) 0.46857(10) 0.63120(19) 0.0145(5) Uani 1 1 d .
C4 C 0.8745(3) 0.35995(10) 0.49120(19) 0.0143(5) Uani 1 1 d .
C26 C 0.8660(3) 0.40318(11) 0.4151(2) 0.0203(6) Uani 1 1 d .
H26A H 0.9177 0.4320 0.4414 0.030 Uiso 1 1 calc R
H26B H 0.7734 0.4132 0.4001 0.030 Uiso 1 1 calc R
H26C H 0.9015 0.3915 0.3559 0.030 Uiso 1 1 calc R
C6 C 0.9651(3) 0.40047(10) 0.72624(19) 0.0149(5) Uani 1 1 d .
C3 C 0.7837(3) 0.31414(10) 0.4593(2) 0.0152(5) Uani 1 1 d .
H3A H 0.8285 0.2823 0.4796 0.018 Uiso 1 1 calc R
H3B H 0.7641 0.3138 0.3880 0.018 Uiso 1 1 calc R
C23 C 0.4023(3) 0.34624(10) 0.4917(2) 0.0173(6) Uani 1 1 d .
H23A H 0.3294 0.3601 0.4468 0.021 Uiso 1 1 calc R
H23B H 0.4183 0.3696 0.5471 0.021 Uiso 1 1 calc R
C11 C 0.7269(3) 0.48843(10) 0.5567(2) 0.0165(6) Uani 1 1 d .
H11A H 0.6864 0.4592 0.5194 0.020 Uiso 1 1 calc R
C17 C 0.6054(3) 0.26725(10) 0.54733(19) 0.0147(5) Uani 1 1 d .
H17A H 0.6778 0.2528 0.5932 0.018 Uiso 1 1 calc R
C2 C 0.6511(3) 0.31991(9) 0.50945(18) 0.0124(5) Uani 1 1 d .
C21 C 0.3616(3) 0.29349(10) 0.5287(2) 0.0176(6) Uani 1 1 d .
H21A H 0.2802 0.2969 0.5634 0.021 Uiso 1 1 calc R
C12 C 0.6177(3) 0.51397(11) 0.6124(2) 0.0227(6) Uani 1 1 d .
H12A H 0.5444 0.5249 0.5660 0.034 Uiso 1 1 calc R
H12B H 0.6556 0.5431 0.6483 0.034 Uiso 1 1 calc R
H12C H 0.5850 0.4898 0.6577 0.034 Uiso 1 1 calc R
C18 C 0.5774(3) 0.23113(11) 0.4580(2) 0.0210(6) Uani 1 1 d .
H18A H 0.6580 0.2280 0.4237 0.025 Uiso 1 1 calc R
H18B H 0.5540 0.1973 0.4805 0.025 Uiso 1 1 calc R
C15 C 0.9121(4) 0.33132(13) 0.8429(2) 0.0360(8) Uani 1 1 d .
H15A H 0.8172 0.3371 0.8266 0.054 Uiso 1 1 calc R
H15B H 0.9443 0.3526 0.8978 0.054 Uiso 1 1 calc R
H15C H 0.9271 0.2959 0.8601 0.054 Uiso 1 1 calc R
C25 C 0.5304(3) 0.34167(10) 0.43852(19) 0.0147(5) Uani 1 1 d .
H25A H 0.5546 0.3755 0.4143 0.018 Uiso 1 1 calc R
C14 C 0.9883(3) 0.34457(11) 0.7537(2) 0.0213(6) Uani 1 1 d .
H14A H 0.9513 0.3235 0.6978 0.026 Uiso 1 1 calc R
C34 C 0.3480(3) 0.44329(11) 1.0245(2) 0.0204(6) Uani 1 1 d .
C31 C 0.2635(3) 0.54273(12) 0.9690(2) 0.0244(6) Uani 1 1 d .
H31A H 0.2352 0.5759 0.9521 0.029 Uiso 1 1 calc R
C32 C 0.2416(3) 0.52310(12) 1.0604(2) 0.0260(7) Uani 1 1 d .
H32A H 0.1986 0.5432 1.1042 0.031 Uiso 1 1 calc R
C36 C 0.3958(4) 0.39027(11) 1.0520(3) 0.0309(7) Uani 1 1 d .
H36A H 0.3737 0.3824 1.1175 0.046 Uiso 1 1 calc R
H36B H 0.4919 0.3884 1.0501 0.046 Uiso 1 1 calc R
H36C H 0.3524 0.3660 1.0061 0.046 Uiso 1 1 calc R
C33 C 0.2827(3) 0.47383(12) 1.0879(2) 0.0235(6) Uani 1 1 d .
H33A H 0.2662 0.4612 1.1495 0.028 Uiso 1 1 calc R
C8 C 1.0049(3) 0.48989(11) 0.7679(2) 0.0206(6) Uani 1 1 d .
H8A H 1.0521 0.5146 0.8068 0.025 Uiso 1 1 calc R
C29 C 0.3676(3) 0.46427(11) 0.9327(2) 0.0200(6) Uani 1 1 d .
C9 C 0.9099(3) 0.50465(10) 0.6926(2) 0.0191(6) Uani 1 1 d .
H9A H 0.8921 0.5394 0.6823 0.023 Uiso 1 1 calc R
C20 C 0.3328(3) 0.25732(11) 0.4409(2) 0.0232(6) Uani 1 1 d .
H20A H 0.2592 0.2707 0.3962 0.028 Uiso 1 1 calc R
H20B H 0.3066 0.2239 0.4638 0.028 Uiso 1 1 calc R
C13 C 0.7755(3) 0.52706(11) 0.4839(2) 0.0245(6) Uani 1 1 d .
H13A H 0.8458 0.5119 0.4500 0.037 Uiso 1 1 calc R
H13B H 0.8098 0.5570 0.5190 0.037 Uiso 1 1 calc R
H13C H 0.7015 0.5366 0.4367 0.037 Uiso 1 1 calc R
C7 C 1.0301(3) 0.43840(11) 0.7856(2) 0.0209(6) Uani 1 1 d .
H7A H 1.0917 0.4288 0.8383 0.025 Uiso 1 1 calc R
C19 C 0.4606(3) 0.25242(11) 0.3871(2) 0.0224(6) Uani 1 1 d .
H19A H 0.4430 0.2292 0.3306 0.027 Uiso 1 1 calc R
C24 C 0.4992(3) 0.30508(11) 0.3505(2) 0.0208(6) Uani 1 1 d .
H24A H 0.4256 0.3188 0.3061 0.025 Uiso 1 1 calc R
H24B H 0.5780 0.3021 0.3141 0.025 Uiso 1 1 calc R
C30 C 0.3272(3) 0.51344(12) 0.9022(2) 0.0213(6) Uani 1 1 d .
C35 C 0.3502(4) 0.53361(15) 0.8014(2) 0.0337(8) Uani 1 1 d .
H35A H 0.3153 0.5679 0.7941 0.051 Uiso 1 1 calc R
H35B H 0.3047 0.5120 0.7516 0.051 Uiso 1 1 calc R
H35C H 0.4453 0.5338 0.7943 0.051 Uiso 1 1 calc R
C16 C 1.1383(3) 0.33187(13) 0.7750(3) 0.0339(8) Uani 1 1 d .
H16A H 1.1863 0.3443 0.7219 0.051 Uiso 1 1 calc R
H16B H 1.1494 0.2954 0.7809 0.051 Uiso 1 1 calc R
H16C H 1.1733 0.3480 0.8357 0.051 Uiso 1 1 calc R

loop_
_atom_site_aniso_label
_atom_site_aniso_U_11
_atom_site_aniso_U_22
_atom_site_aniso_U_33
_atom_site_aniso_U_23
_atom_site_aniso_U_13
_atom_site_aniso_U_12
Au1 0.01529(5) 0.01998(6) 0.01647(6) -0.00757(4) 0.00661(4) -0.00459(4)
Sb1 0.02560(11) 0.01818(9) 0.02058(10) 0.00529(7) 0.00185(8) -0.00142(8)
F4 0.0541(14) 0.0449(12) 0.0347(11) -0.0092(9) 0.0174(10) -0.0059(10)
N1 0.0098(10) 0.0114(10) 0.0115(10) -0.0008(8) 0.0003(8) 0.0004(8)
F3 0.0797(18) 0.0349(11) 0.0435(13) 0.0139(10) -0.0203(12) 0.0091(11)
F5 0.0606(16) 0.0770(17) 0.0456(13) -0.0039(12) 0.0014(12) -0.0487(14)
F6 0.0435(13) 0.0494(13) 0.0623(14) 0.0048(11) 0.0180(11) -0.0183(11)
F2 0.0593(15) 0.0557(14) 0.0329(11) -0.0125(10) 0.0004(10) 0.0186(11)
C1 0.0124(13) 0.0106(12) 0.0160(13) 0.0013(10) 0.0010(10) 0.0020(10)
C28 0.0206(15) 0.0293(16) 0.0225(15) -0.0080(13) 0.0066(12) -0.0085(13)
F1 0.0587(16) 0.0648(15) 0.0455(13) 0.0197(12) 0.0009(11) 0.0330(13)
N2 0.0179(12) 0.0289(13) 0.0210(12) -0.0120(11) 0.0055(10) -0.0068(10)
C22 0.0187(14) 0.0139(12) 0.0180(13) 0.0003(10) 0.0026(11) -0.0038(11)
C5 0.0110(12) 0.0150(12) 0.0132(12) -0.0030(10) 0.0027(10) -0.0035(10)
C27 0.0110(13) 0.0190(13) 0.0261(15) -0.0012(11) 0.0056(11) 0.0009(11)
C10 0.0127(13) 0.0152(13) 0.0166(13) -0.0009(10) 0.0068(10) -0.0010(10)
C4 0.0132(13) 0.0154(12) 0.0149(13) -0.0030(10) 0.0050(10) 0.0012(10)
C26 0.0231(15) 0.0197(13) 0.0191(14) 0.0000(11) 0.0078(11) 0.0019(12)
C6 0.0118(13) 0.0168(13) 0.0159(13) -0.0007(10) 0.0009(10) -0.0004(10)
C3 0.0139(13) 0.0157(13) 0.0166(13) -0.0038(10) 0.0039(10) -0.0004(11)
C23 0.0121(13) 0.0158(13) 0.0237(14) -0.0022(11) 0.0007(11) 0.0026(10)
C11 0.0157(13) 0.0138(12) 0.0197(14) 0.0013(10) 0.0003(11) 0.0027(11)
C17 0.0132(13) 0.0118(12) 0.0190(13) 0.0003(10) 0.0017(10) -0.0003(10)
C2 0.0127(13) 0.0118(12) 0.0127(12) -0.0015(10) 0.0004(10) -0.0003(10)
C21 0.0114(13) 0.0192(14) 0.0222(14) -0.0016(11) 0.0022(11) -0.0018(11)
C12 0.0172(14) 0.0231(15) 0.0276(15) 0.0019(12) 0.0016(12) 0.0057(12)
C18 0.0205(15) 0.0145(13) 0.0290(16) -0.0053(11) 0.0075(12) -0.0008(11)
C15 0.043(2) 0.0335(18) 0.0308(18) 0.0119(15) 0.0028(15) -0.0018(16)
C25 0.0139(13) 0.0142(12) 0.0155(13) 0.0000(10) -0.0011(10) 0.0009(10)
C14 0.0230(15) 0.0189(14) 0.0207(14) 0.0033(11) -0.0050(12) 0.0017(12)
C34 0.0171(14) 0.0215(14) 0.0236(15) -0.0070(11) 0.0064(11) -0.0057(11)
C31 0.0187(15) 0.0278(16) 0.0264(16) 0.0006(13) 0.0016(12) 0.0064(12)
C32 0.0245(16) 0.0278(16) 0.0268(16) -0.0086(13) 0.0079(13) 0.0033(13)
C36 0.0379(19) 0.0183(15) 0.0385(18) -0.0030(13) 0.0134(15) 0.0005(13)
C33 0.0237(16) 0.0313(16) 0.0165(14) -0.0039(12) 0.0066(12) -0.0008(13)
C8 0.0155(14) 0.0228(14) 0.0237(15) -0.0102(12) 0.0023(11) -0.0073(12)
C29 0.0118(13) 0.0283(15) 0.0205(14) -0.0130(12) 0.0048(11) -0.0036(11)
C9 0.0195(14) 0.0126(13) 0.0263(15) -0.0043(11) 0.0070(12) -0.0027(11)
C20 0.0180(15) 0.0226(15) 0.0281(16) -0.0055(12) -0.0021(12) -0.0066(12)
C13 0.0321(17) 0.0192(14) 0.0226(15) 0.0062(12) 0.0039(13) 0.0058(13)
C7 0.0138(14) 0.0265(15) 0.0216(14) -0.0024(12) -0.0019(11) -0.0015(11)
C19 0.0216(15) 0.0228(15) 0.0225(15) -0.0107(12) 0.0008(12) -0.0067(12)
C24 0.0189(14) 0.0292(15) 0.0137(13) -0.0026(11) -0.0007(11) -0.0031(12)
C30 0.0135(14) 0.0341(16) 0.0161(14) -0.0038(12) 0.0000(11) 0.0005(12)
C35 0.0281(18) 0.051(2) 0.0220(16) 0.0080(15) 0.0010(13) 0.0030(16)
C16 0.0299(18) 0.0292(17) 0.0391(19) -0.0012(15) -0.0143(15) 0.0109(14)

loop_
_atom_type_symbol
_atom_type_description
_atom_type_scat_dispersion_real
_atom_type_scat_dispersion_imag
_atom_type_scat_source
C C 0.0033 0.0016 'International Tables Vol C Tables 4.2.6.8 and 6.1.1.4'
H H 0.0000 0.0000 'International Tables Vol C Tables 4.2.6.8 and 6.1.1.4'
Au Au -2.0133 8.8022 'International Tables Vol C Tables 4.2.6.8 and 6.1.1.4'
F F 0.0171 0.0103 'International Tables Vol C Tables 4.2.6.8 and 6.1.1.4'
N N 0.0061 0.0033 'International Tables Vol C Tables 4.2.6.8 and 6.1.1.4'
Sb Sb -0.5866 1.5461 'International Tables Vol C Tables 4.2.6.8 and 6.1.1.4'

loop_
_geom_angle_atom_site_label_1
_geom_angle_atom_site_label_2
_geom_angle_atom_site_label_3
_geom_angle
C28 Au1 C1 174.51(11)
F1 Sb1 F6 90.73(12)
F1 Sb1 F4 90.29(10)
F6 Sb1 F4 90.60(10)
F1 Sb1 F5 90.83(12)
F6 Sb1 F5 178.44(12)
F4 Sb1 F5 89.29(11)
F1 Sb1 F2 91.04(10)
F6 Sb1 F2 90.58(11)
F4 Sb1 F2 178.22(10)
F5 Sb1 F2 89.49(11)
F1 Sb1 F3 179.10(11)
F6 Sb1 F3 88.78(11)
F4 Sb1 F3 88.96(10)
F5 Sb1 F3 89.66(12)
F2 Sb1 F3 89.73(10)
C1 N1 C5 123.1(2)
C1 N1 C4 115.7(2)
C5 N1 C4 121.1(2)
N1 C1 C2 110.7(2)
N1 C1 Au1 119.55(18)
C2 C1 Au1 129.64(18)
N2 C28 Au1 173.5(3)
C28 N2 C29 176.0(3)
C21 C22 C17 110.1(2)
C21 C22 H22A 109.6
C17 C22 H22A 109.6
C21 C22 H22B 109.6
C17 C22 H22B 109.6
H22A C22 H22B 108.1
C10 C5 C6 122.5(2)
C10 C5 N1 119.7(2)
C6 C5 N1 117.8(2)
C4 C27 H27A 109.5
C4 C27 H27B 109.5
H27A C27 H27B 109.5
C4 C27 H27C 109.5
H27A C27 H27C 109.5
H27B C27 H27C 109.5
C9 C10 C5 117.4(2)
C9 C10 C11 117.3(2)
C5 C10 C11 125.2(2)
N1 C4 C27 112.7(2)
N1 C4 C26 108.8(2)
C27 C4 C26 109.5(2)
N1 C4 C3 100.2(2)
C27 C4 C3 112.3(2)
C26 C4 C3 113.0(2)
C4 C26 H26A 109.5
C4 C26 H26B 109.5
H26A C26 H26B 109.5
C4 C26 H26C 109.5
H26A C26 H26C 109.5
H26B C26 H26C 109.5
C7 C6 C5 117.1(2)
C7 C6 C14 119.2(2)
C5 C6 C14 123.4(2)
C4 C3 C2 107.6(2)
C4 C3 H3A 110.2
C2 C3 H3A 110.2
C4 C3 H3B 110.2
C2 C3 H3B 110.2
H3A C3 H3B 108.5
C25 C23 C21 110.2(2)
C25 C23 H23A 109.6
C21 C23 H23A 109.6
C25 C23 H23B 109.6
C21 C23 H23B 109.6
H23A C23 H23B 108.1
C13 C11 C10 113.3(2)
C13 C11 C12 108.6(2)
C10 C11 C12 109.2(2)
C13 C11 H11A 108.5
C10 C11 H11A 108.5
C12 C11 H11A 108.5
C22 C17 C18 108.2(2)
C22 C17 C2 112.3(2)
C18 C17 C2 108.4(2)
C22 C17 H17A 109.3
C18 C17 H17A 109.3
C2 C17 H17A 109.3
C1 C2 C17 113.4(2)
C1 C2 C3 102.2(2)
C17 C2 C3 110.5(2)
C1 C2 C25 110.5(2)
C17 C2 C25 107.0(2)
C3 C2 C25 113.4(2)
C20 C21 C22 109.1(2)
C20 C21 C23 109.4(2)
C22 C21 C23 109.9(2)
C20 C21 H21A 109.5
C22 C21 H21A 109.5
C23 C21 H21A 109.5
C11 C12 H12A 109.5
C11 C12 H12B 109.5
H12A C12 H12B 109.5
C11 C12 H12C 109.5
H12A C12 H12C 109.5
H12B C12 H12C 109.5
C19 C18 C17 109.9(2)
C19 C18 H18A 109.7
C17 C18 H18A 109.7
C19 C18 H18B 109.7
C17 C18 H18B 109.7
H18A C18 H18B 108.2
C14 C15 H15A 109.5
C14 C15 H15B 109.5
H15A C15 H15B 109.5
C14 C15 H15C 109.5
H15A C15 H15C 109.5
H15B C15 H15C 109.5
C23 C25 C24 107.7(2)
C23 C25 C2 111.1(2)
C24 C25 C2 109.7(2)
C23 C25 H25A 109.5
C24 C25 H25A 109.5
C2 C25 H25A 109.5
C6 C14 C16 112.2(3)
C6 C14 C15 109.7(3)
C16 C14 C15 110.6(3)
C6 C14 H14A 108.1
C16 C14 H14A 108.1
C15 C14 H14A 108.1
C33 C34 C29 116.7(3)
C33 C34 C36 122.2(3)
C29 C34 C36 121.1(3)
C32 C31 C30 120.6(3)
C32 C31 H31A 119.7
C30 C31 H31A 119.7
C31 C32 C33 121.1(3)
C31 C32 H32A 119.4
C33 C32 H32A 119.4
C34 C36 H36A 109.5
C34 C36 H36B 109.5
H36A C36 H36B 109.5
C34 C36 H36C 109.5
H36A C36 H36C 109.5
H36B C36 H36C 109.5
C34 C33 C32 120.6(3)
C34 C33 H33A 119.7
C32 C33 H33A 119.7
C9 C8 C7 120.0(3)
C9 C8 H8A 120.0
C7 C8 H8A 120.0
C34 C29 C30 124.4(3)
C34 C29 N2 118.2(3)
C30 C29 N2 117.4(3)
C8 C9 C10 121.4(3)
C8 C9 H9A 119.3
C10 C9 H9A 119.3
C21 C20 C19 109.0(2)
C21 C20 H20A 109.9
C19 C20 H20A 109.9
C21 C20 H20B 109.9
C19 C20 H20B 109.9
H20A C20 H20B 108.3
C11 C13 H13A 109.5
C11 C13 H13B 109.5
H13A C13 H13B 109.5
C11 C13 H13C 109.5
H13A C13 H13C 109.5
H13B C13 H13C 109.5
C8 C7 C6 121.5(3)
C8 C7 H7A 119.3
C6 C7 H7A 119.3
C24 C19 C20 109.2(2)
C24 C19 C18 109.3(2)
C20 C19 C18 109.9(2)
C24 C19 H19A 109.5
C20 C19 H19A 109.5
C18 C19 H19A 109.5
C19 C24 C25 110.0(2)
C19 C24 H24A 109.7
C25 C24 H24A 109.7
C19 C24 H24B 109.7
C25 C24 H24B 109.7
H24A C24 H24B 108.2
C31 C30 C29 116.6(3)
C31 C30 C35 121.6(3)
C29 C30 C35 121.8(3)
C30 C35 H35A 109.5
C30 C35 H35B 109.5
H35A C35 H35B 109.5
C30 C35 H35C 109.5
H35A C35 H35C 109.5
H35B C35 H35C 109.5
C14 C16 H16A 109.5
C14 C16 H16B 109.5
H16A C16 H16B 109.5
C14 C16 H16C 109.5
H16A C16 H16C 109.5
H16B C16 H16C 109.5

loop_
_geom_bond_atom_site_label_1
_geom_bond_atom_site_label_2
_geom_bond_distance
Au1 C28 1.971(3)
Au1 C1 2.034(3)
Sb1 F1 1.857(2)
Sb1 F6 1.863(2)
Sb1 F4 1.864(2)
Sb1 F5 1.865(2)
Sb1 F2 1.868(2)
Sb1 F3 1.8755(19)
N1 C1 1.294(3)
N1 C5 1.464(3)
N1 C4 1.514(3)
C1 C2 1.520(3)
C28 N2 1.153(4)
N2 C29 1.403(4)
C22 C21 1.530(4)
C22 C17 1.530(4)
C22 H22A 0.9700
C22 H22B 0.9700
C5 C10 1.399(4)
C5 C6 1.409(4)
C27 C4 1.520(4)
C27 H27A 0.9600
C27 H27B 0.9600
C27 H27C 0.9600
C10 C9 1.397(4)
C10 C11 1.526(4)
C4 C26 1.527(4)
C4 C3 1.534(4)
C26 H26A 0.9600
C26 H26B 0.9600
C26 H26C 0.9600
C6 C7 1.394(4)
C6 C14 1.516(4)
C3 C2 1.551(4)
C3 H3A 0.9700
C3 H3B 0.9700
C23 C25 1.531(4)
C23 C21 1.533(4)
C23 H23A 0.9700
C23 H23B 0.9700
C11 C13 1.525(4)
C11 C12 1.536(4)
C11 H11A 0.9800
C17 C18 1.541(4)
C17 C2 1.550(3)
C17 H17A 0.9800
C2 C25 1.570(3)
C21 C20 1.526(4)
C21 H21A 0.9800
C12 H12A 0.9600
C12 H12B 0.9600
C12 H12C 0.9600
C18 C19 1.538(4)
C18 H18A 0.9700
C18 H18B 0.9700
C15 C14 1.532(5)
C15 H15A 0.9600
C15 H15B 0.9600
C15 H15C 0.9600
C25 C24 1.538(4)
C25 H25A 0.9800
C14 C16 1.527(4)
C14 H14A 0.9800
C34 C33 1.381(4)
C34 C29 1.394(4)
C34 C36 1.497(4)
C31 C32 1.381(4)
C31 C30 1.387(4)
C31 H31A 0.9300
C32 C33 1.388(4)
C32 H32A 0.9300
C36 H36A 0.9600
C36 H36B 0.9600
C36 H36C 0.9600
C33 H33A 0.9300
C8 C9 1.378(4)
C8 C7 1.382(4)
C8 H8A 0.9300
C29 C30 1.394(4)
C9 H9A 0.9300
C20 C19 1.534(4)
C20 H20A 0.9700
C20 H20B 0.9700
C13 H13A 0.9600
C13 H13B 0.9600
C13 H13C 0.9600
C7 H7A 0.9300
C19 C24 1.522(4)
C19 H19A 0.9800
C24 H24A 0.9700
C24 H24B 0.9700
C30 C35 1.506(4)
C35 H35A 0.9600
C35 H35B 0.9600
C35 H35C 0.9600
C16 H16A 0.9600
C16 H16B 0.9600
C16 H16C 0.9600

loop_
_geom_torsion_atom_site_label_1
_geom_torsion_atom_site_label_2
_geom_torsion_atom_site_label_3
_geom_torsion_atom_site_label_4
_geom_torsion
C5 N1 C1 C2 177.8(2)
C4 N1 C1 C2 1.1(3)
C5 N1 C1 Au1 0.7(3)
C4 N1 C1 Au1 -176.00(17)
C28 Au1 C1 N1 55.3(12)
C28 Au1 C1 C2 -121.1(11)
C1 Au1 C28 N2 -5(3)
Au1 C28 N2 C29 2(6)
C1 N1 C5 C10 -84.8(3)
C4 N1 C5 C10 91.7(3)
C1 N1 C5 C6 95.0(3)
C4 N1 C5 C6 -88.4(3)
C6 C5 C10 C9 4.4(4)
N1 C5 C10 C9 -175.8(2)
C6 C5 C10 C11 -171.1(2)
N1 C5 C10 C11 8.8(4)
C1 N1 C4 C27 -131.9(2)
C5 N1 C4 C27 51.3(3)
C1 N1 C4 C26 106.4(2)
C5 N1 C4 C26 -70.4(3)
C1 N1 C4 C3 -12.3(3)
C5 N1 C4 C3 170.9(2)
C10 C5 C6 C7 -3.5(4)
N1 C5 C6 C7 176.7(2)
C10 C5 C6 C14 171.5(3)
N1 C5 C6 C14 -8.3(4)
N1 C4 C3 C2 18.1(2)
C27 C4 C3 C2 138.0(2)
C26 C4 C3 C2 -97.6(3)
C9 C10 C11 C13 59.9(3)
C5 C10 C11 C13 -124.7(3)
C9 C10 C11 C12 -61.4(3)
C5 C10 C11 C12 114.1(3)
C21 C22 C17 C18 -60.7(3)
C21 C22 C17 C2 58.9(3)
N1 C1 C2 C17 129.6(2)
Au1 C1 C2 C17 -53.7(3)
N1 C1 C2 C3 10.7(3)
Au1 C1 C2 C3 -172.65(18)
N1 C1 C2 C25 -110.3(2)
Au1 C1 C2 C25 66.4(3)
C22 C17 C2 C1 64.8(3)
C18 C17 C2 C1 -175.7(2)
C22 C17 C2 C3 178.8(2)
C18 C17 C2 C3 -61.7(3)
C22 C17 C2 C25 -57.3(3)
C18 C17 C2 C25 62.2(3)
C4 C3 C2 C1 -18.0(3)
C4 C3 C2 C17 -139.0(2)
C4 C3 C2 C25 100.9(2)
C17 C22 C21 C20 62.0(3)
C17 C22 C21 C23 -57.9(3)
C25 C23 C21 C20 -60.8(3)
C25 C23 C21 C22 59.0(3)
C22 C17 C18 C19 59.2(3)
C2 C17 C18 C19 -62.9(3)
C21 C23 C25 C24 60.2(3)
C21 C23 C25 C2 -59.9(3)
C1 C2 C25 C23 -66.3(3)
C17 C2 C25 C23 57.6(3)
C3 C2 C25 C23 179.7(2)
C1 C2 C25 C24 174.8(2)
C17 C2 C25 C24 -61.3(3)
C3 C2 C25 C24 60.8(3)
C7 C6 C14 C16 -49.2(4)
C5 C6 C14 C16 135.9(3)
C7 C6 C14 C15 74.1(3)
C5 C6 C14 C15 -100.8(3)
C30 C31 C32 C33 0.0(5)
C29 C34 C33 C32 -0.9(4)
C36 C34 C33 C32 179.0(3)
C31 C32 C33 C34 0.6(5)
C33 C34 C29 C30 0.6(4)
C36 C34 C29 C30 -179.3(3)
C33 C34 C29 N2 -179.6(3)
C36 C34 C29 N2 0.4(4)
C28 N2 C29 C34 -159(4)
C28 N2 C29 C30 21(4)
C7 C8 C9 C10 -1.6(4)
C5 C10 C9 C8 -1.8(4)
C11 C10 C9 C8 174.0(3)
C22 C21 C20 C19 -60.5(3)
C23 C21 C20 C19 59.8(3)
C9 C8 C7 C6 2.6(5)
C5 C6 C7 C8 -0.1(4)
C14 C6 C7 C8 -175.3(3)
C21 C20 C19 C24 -60.3(3)
C21 C20 C19 C18 59.6(3)
C17 C18 C19 C24 60.4(3)
C17 C18 C19 C20 -59.4(3)
C20 C19 C24 C25 61.5(3)
C18 C19 C24 C25 -58.8(3)
C23 C25 C24 C19 -60.8(3)
C2 C25 C24 C19 60.2(3)
C32 C31 C30 C29 -0.4(4)
C32 C31 C30 C35 179.0(3)
C34 C29 C30 C31 0.0(4)
N2 C29 C30 C31 -179.7(3)
C34 C29 C30 C35 -179.3(3)
N2 C29 C30 C35 0.9(4)
